data_7220650
loop_
_publ_author_name
'xue, benjing'
'Sun, Hongjian'
'Li, Xiaoyan'

_publ_section_title
;
 Syntheses and Catalytic Application of Hydrido Iron(II) Complexes with
 [P,S]-Chelating Ligands in Hydrosilylation of Aldehydes and Ketones
;
_journal_name_full 'RSC Adv.'
_journal_paper_doi 10.1039/C5RA09330A
_journal_year 2015
_chemical_formula_sum 'C28 H44 Fe P4 S'
_chemical_formula_weight 592.42
_chemical_name_systematic
; 
 ? 
;
_space_group_IT_number 61
_symmetry_cell_setting orthorhombic
_symmetry_space_group_name_Hall '-P 2ac 2ab'
_symmetry_space_group_name_H-M 'P b c a'
_atom_sites_solution_hydrogens geom
_atom_sites_solution_primary direct
_atom_sites_solution_secondary difmap
_audit_creation_method SHELXL-97
_audit_update_record
;
2015-04-29 deposited with the CCDC.
2015-06-02 downloaded from the CCDC.
;
_cell_angle_alpha 90.00
_cell_angle_beta 90.00
_cell_angle_gamma 90.00
_cell_formula_units_Z 8
_cell_length_a 9.1740(2)
_cell_length_b 17.9628(3)
_cell_length_c 36.5293(8)
_cell_measurement_temperature 150(2)
_cell_volume 6019.7(2)
_computing_cell_refinement 'Bruker XSCANS'
_computing_data_collection 'Bruker XSCANS'
_computing_data_reduction 'Bruker SHELXTL'
_computing_molecular_graphics 'Bruker SHELXTL'
_computing_publication_material 'Bruker SHELXTL'
_computing_structure_refinement 'SHELXL-97 (Sheldrick, 1997)'
_computing_structure_solution 'SHELXS-97 (Sheldrick, 1990)'
_diffrn_ambient_temperature 150(2)
_diffrn_measured_fraction_theta_full 0.984
_diffrn_measured_fraction_theta_max 0.984
_diffrn_measurement_device_type 'Bruker P4'
_diffrn_measurement_method '\w scans'
_diffrn_radiation_monochromator graphite
_diffrn_radiation_source 'fine-focus sealed tube'
_diffrn_radiation_type MoK\a
_diffrn_radiation_wavelength 0.71073
_diffrn_reflns_av_R_equivalents 0.1023
_diffrn_reflns_av_unetI/netI 0.0543
_diffrn_reflns_limit_h_max 13
_diffrn_reflns_limit_h_min -7
_diffrn_reflns_limit_k_max 15
_diffrn_reflns_limit_k_min -26
_diffrn_reflns_limit_l_max 53
_diffrn_reflns_limit_l_min -55
_diffrn_reflns_number 54109
_diffrn_reflns_theta_full 32.65
_diffrn_reflns_theta_max 32.65
_diffrn_reflns_theta_min 2.27
_exptl_absorpt_coefficient_mu 0.799
_exptl_absorpt_correction_T_max 0.8630
_exptl_absorpt_correction_T_min 0.8438
_exptl_absorpt_correction_type multi-scan
_exptl_absorpt_process_details SADABS
_exptl_crystal_colour red
_exptl_crystal_density_diffrn 1.307
_exptl_crystal_density_method 'not measured'
_exptl_crystal_description cubic
_exptl_crystal_F_000 2512
_exptl_crystal_size_max 0.22
_exptl_crystal_size_mid 0.20
_exptl_crystal_size_min 0.19
_refine_diff_density_max 0.749
_refine_diff_density_min -1.235
_refine_diff_density_rms 0.131
_refine_ls_extinction_method none
_refine_ls_goodness_of_fit_ref 1.014
_refine_ls_hydrogen_treatment mixed
_refine_ls_matrix_type full
_refine_ls_number_parameters 311
_refine_ls_number_reflns 10838
_refine_ls_number_restraints 0
_refine_ls_restrained_S_all 1.014
_refine_ls_R_factor_all 0.0654
_refine_ls_R_factor_gt 0.0498
_refine_ls_shift/su_max 0.000
_refine_ls_shift/su_mean 0.000
_refine_ls_structure_factor_coef Fsqd
_refine_ls_weighting_details 'calc w=1/[\s^2^(Fo^2^)+(0.0929P)^2^+0.9374P] where P=(Fo^2^+2Fc^2^)/3'
_refine_ls_weighting_scheme calc
_refine_ls_wR_factor_gt 0.1325
_refine_ls_wR_factor_ref 0.1463
_reflns_number_gt 8494
_reflns_number_total 10838
_reflns_threshold_expression >2sigma(I)
_cod_data_source_file c5ra09330a2.cif
_cod_data_source_block complex3
_cod_depositor_comments
;
The following automatic conversions were performed:

'_symmetry_cell_setting' value 'Orthorhombic' changed to
'orthorhombic' according to
/usr/data/users/saulius/crontab/automatic-downloads/rss-feeds/RSC/lib/dictionaries/cif_core.dic
dictionary named 'cif_core.dic' version 2.4.2 from 2011-04-26.

Automatic conversion script
Id: cif_fix_values 3271 2015-04-21 07:52:19Z andrius 
;
_cod_original_sg_symbol_H-M Pbca
_cod_database_code 7220650

loop_
_symmetry_equiv_pos_as_xyz
'x, y, z'
'-x+1/2, -y, z+1/2'
'-x, y+1/2, -z+1/2'
'x+1/2, -y+1/2, -z'
'-x, -y, -z'
'x-1/2, y, -z-1/2'
'x, -y-1/2, z-1/2'
'-x-1/2, y-1/2, z'

loop_
_atom_site_label
_atom_site_type_symbol
_atom_site_fract_x
_atom_site_fract_y
_atom_site_fract_z
_atom_site_U_iso_or_equiv
_atom_site_adp_type
_atom_site_occupancy
_atom_site_symmetry_multiplicity
_atom_site_calc_flag
_atom_site_refinement_flags
S1 S 0.04464(4) 0.18128(3) 0.073033(12) 0.02383(9) Uani 1 1 d .
Fe1 Fe 0.27144(2) 0.127938(14) 0.087216(7) 0.01959(7) Uani 1 1 d .
P1 P 0.17896(5) 0.01276(3) 0.080040(15) 0.02515(10) Uani 1 1 d .
P2 P 0.21446(5) 0.15832(3) 0.143393(13) 0.02103(9) Uani 1 1 d .
P3 P 0.49662(5) 0.09152(3) 0.096665(14) 0.02412(10) Uani 1 1 d .
P4 P 0.31694(5) 0.16647(3) 0.029966(13) 0.02278(10) Uani 1 1 d .
C1 C 0.11194(19) 0.09423(10) 0.17357(5) 0.0259(3) Uani 1 1 d .
C2 C 0.1792(2) 0.03014(12) 0.18716(6) 0.0321(4) Uani 1 1 d .
H2A H 0.2794 0.0217 0.1821 0.038 Uiso 1 1 calc R
C3 C 0.1023(3) -0.02159(14) 0.20795(7) 0.0408(5) Uani 1 1 d .
H3A H 0.1501 -0.0647 0.2171 0.049 Uiso 1 1 calc R
C4 C -0.0448(3) -0.01007(15) 0.21536(7) 0.0414(5) Uani 1 1 d .
H4A H -0.0977 -0.0451 0.2296 0.050 Uiso 1 1 calc R
C5 C -0.1136(2) 0.05264(14) 0.20190(6) 0.0362(4) Uani 1 1 d .
H5A H -0.2141 0.0606 0.2069 0.043 Uiso 1 1 calc R
C6 C -0.0364(2) 0.10442(12) 0.18098(6) 0.0302(4) Uani 1 1 d .
H6A H -0.0852 0.1471 0.1717 0.036 Uiso 1 1 calc R
C7 C 0.35308(19) 0.19679(10) 0.17498(5) 0.0242(3) Uani 1 1 d .
C8 C 0.4333(2) 0.25794(11) 0.16245(6) 0.0299(4) Uani 1 1 d .
H8A H 0.4121 0.2785 0.1391 0.036 Uiso 1 1 calc R
C9 C 0.5436(3) 0.28914(14) 0.18367(6) 0.0375(5) Uani 1 1 d .
H9A H 0.5968 0.3307 0.1747 0.045 Uiso 1 1 calc R
C10 C 0.5758(3) 0.25972(16) 0.21778(7) 0.0457(6) Uani 1 1 d .
H10A H 0.6529 0.2800 0.2320 0.055 Uiso 1 1 calc R
C11 C 0.4952(3) 0.20075(17) 0.23092(7) 0.0478(6) Uani 1 1 d .
H11A H 0.5158 0.1811 0.2545 0.057 Uiso 1 1 calc R
C12 C 0.3835(3) 0.16958(13) 0.20990(6) 0.0365(4) Uani 1 1 d .
H12A H 0.3277 0.1295 0.2195 0.044 Uiso 1 1 calc R
C13 C 0.08920(19) 0.23711(10) 0.14155(5) 0.0236(3) Uani 1 1 d .
C14 C 0.0614(2) 0.28500(10) 0.17093(5) 0.0266(3) Uani 1 1 d .
H14A H 0.1165 0.2799 0.1928 0.032 Uiso 1 1 calc R
C15 C -0.0451(2) 0.33981(11) 0.16875(6) 0.0275(3) Uani 1 1 d .
C16 C -0.1231(2) 0.34644(11) 0.13597(6) 0.0274(3) Uani 1 1 d .
H16A H -0.1957 0.3839 0.1339 0.033 Uiso 1 1 calc R
C17 C -0.09671(19) 0.29944(11) 0.10638(5) 0.0263(3) Uani 1 1 d .
H17A H -0.1512 0.3051 0.0845 0.032 Uiso 1 1 calc R
C18 C 0.01046(17) 0.24351(10) 0.10884(5) 0.0219(3) Uani 1 1 d .
C19 C -0.0750(3) 0.39016(13) 0.20105(6) 0.0363(4) Uani 1 1 d .
H19A H -0.0098 0.3770 0.2213 0.055 Uiso 1 1 calc R
H19B H -0.1765 0.3841 0.2089 0.055 Uiso 1 1 calc R
H19C H -0.0582 0.4421 0.1939 0.055 Uiso 1 1 calc R
C20 C 0.1751(3) -0.02475(13) 0.03346(7) 0.0402(5) Uani 1 1 d .
H20A H 0.1328 -0.0749 0.0338 0.060 Uiso 1 1 calc R
H20B H 0.2746 -0.0271 0.0238 0.060 Uiso 1 1 calc R
H20C H 0.1157 0.0076 0.0178 0.060 Uiso 1 1 calc R
C21 C 0.2547(3) -0.06908(13) 0.10358(8) 0.0410(5) Uani 1 1 d .
H21A H 0.1988 -0.1134 0.0968 0.061 Uiso 1 1 calc R
H21B H 0.2489 -0.0617 0.1301 0.061 Uiso 1 1 calc R
H21C H 0.3568 -0.0757 0.0964 0.061 Uiso 1 1 calc R
C22 C -0.0128(2) -0.00182(15) 0.09212(10) 0.0503(7) Uani 1 1 d .
H22A H -0.0391 -0.0540 0.0878 0.075 Uiso 1 1 calc R
H22B H -0.0744 0.0305 0.0770 0.075 Uiso 1 1 calc R
H22C H -0.0275 0.0102 0.1180 0.075 Uiso 1 1 calc R
C23 C 0.6359(2) 0.16460(12) 0.09473(7) 0.0348(4) Uani 1 1 d .
H23A H 0.7320 0.1427 0.0993 0.052 Uiso 1 1 calc R
H23B H 0.6152 0.2023 0.1134 0.052 Uiso 1 1 calc R
H23C H 0.6348 0.1879 0.0705 0.052 Uiso 1 1 calc R
C24 C 0.5509(2) 0.04861(13) 0.14020(6) 0.0352(4) Uani 1 1 d .
H24A H 0.6548 0.0361 0.1394 0.053 Uiso 1 1 calc R
H24B H 0.4939 0.0032 0.1442 0.053 Uiso 1 1 calc R
H24C H 0.5329 0.0836 0.1603 0.053 Uiso 1 1 calc R
C25 C 0.5770(2) 0.02051(12) 0.06599(6) 0.0326(4) Uani 1 1 d .
H25A H 0.6773 0.0101 0.0736 0.049 Uiso 1 1 calc R
H25B H 0.5769 0.0391 0.0408 0.049 Uiso 1 1 calc R
H25C H 0.5193 -0.0253 0.0673 0.049 Uiso 1 1 calc R
C26 C 0.1862(2) 0.14814(13) -0.00729(6) 0.0306(4) Uani 1 1 d .
H26A H 0.2239 0.1689 -0.0302 0.046 Uiso 1 1 calc R
H26B H 0.0925 0.1715 -0.0014 0.046 Uiso 1 1 calc R
H26C H 0.1727 0.0943 -0.0100 0.046 Uiso 1 1 calc R
C27 C 0.3275(2) 0.26817(11) 0.02801(6) 0.0312(4) Uani 1 1 d .
H27A H 0.3474 0.2839 0.0028 0.047 Uiso 1 1 calc R
H27B H 0.4061 0.2855 0.0441 0.047 Uiso 1 1 calc R
H27C H 0.2347 0.2896 0.0361 0.047 Uiso 1 1 calc R
C28 C 0.4823(2) 0.14524(14) 0.00296(6) 0.0335(4) Uani 1 1 d .
H28A H 0.4749 0.1688 -0.0212 0.050 Uiso 1 1 calc R
H28B H 0.4915 0.0912 0.0000 0.050 Uiso 1 1 calc R
H28C H 0.5683 0.1645 0.0158 0.050 Uiso 1 1 calc R
H100 H 0.326(4) 0.2037(17) 0.0927(9) 0.044(8) Uiso 1 1 d .

loop_
_atom_site_aniso_label
_atom_site_aniso_U_11
_atom_site_aniso_U_22
_atom_site_aniso_U_33
_atom_site_aniso_U_23
_atom_site_aniso_U_13
_atom_site_aniso_U_12
S1 0.01645(16) 0.0315(2) 0.0236(2) -0.00282(15) -0.00089(14) 0.00244(14)
Fe1 0.01397(11) 0.02350(13) 0.02130(12) -0.00080(8) -0.00005(8) -0.00009(7)
P1 0.01857(19) 0.0254(2) 0.0315(2) -0.00167(17) -0.00152(16) -0.00168(15)
P2 0.01733(17) 0.0252(2) 0.02052(19) 0.00061(15) -0.00008(14) -0.00057(14)
P3 0.01537(18) 0.0288(2) 0.0282(2) -0.00280(17) -0.00156(15) 0.00124(14)
P4 0.01829(18) 0.0276(2) 0.0224(2) -0.00020(16) 0.00160(15) 0.00095(14)
C1 0.0232(7) 0.0313(8) 0.0231(8) 0.0017(6) -0.0002(6) -0.0038(6)
C2 0.0266(8) 0.0355(10) 0.0341(10) 0.0075(8) -0.0010(7) -0.0033(7)
C3 0.0378(11) 0.0425(12) 0.0422(12) 0.0161(10) -0.0049(9) -0.0099(9)
C4 0.0385(11) 0.0505(13) 0.0353(11) 0.0124(9) -0.0016(9) -0.0188(10)
C5 0.0267(8) 0.0506(12) 0.0313(10) 0.0018(8) 0.0019(7) -0.0126(8)
C6 0.0238(8) 0.0384(10) 0.0284(9) 0.0001(7) 0.0020(7) -0.0054(7)
C7 0.0203(7) 0.0295(8) 0.0229(8) -0.0023(6) -0.0009(6) -0.0005(6)
C8 0.0281(8) 0.0339(9) 0.0277(9) 0.0000(7) -0.0012(7) -0.0067(7)
C9 0.0341(10) 0.0454(12) 0.0329(10) -0.0039(9) -0.0003(8) -0.0145(9)
C10 0.0375(11) 0.0639(15) 0.0355(12) -0.0039(11) -0.0095(9) -0.0182(11)
C11 0.0515(14) 0.0622(15) 0.0296(11) 0.0054(10) -0.0143(10) -0.0195(12)
C12 0.0372(10) 0.0462(11) 0.0261(9) 0.0054(8) -0.0063(8) -0.0135(9)
C13 0.0198(6) 0.0270(8) 0.0239(8) 0.0013(6) 0.0017(6) 0.0009(6)
C14 0.0245(7) 0.0308(9) 0.0244(8) -0.0002(6) 0.0032(6) 0.0019(6)
C15 0.0252(8) 0.0283(8) 0.0289(9) -0.0027(7) 0.0056(7) 0.0000(6)
C16 0.0226(7) 0.0275(8) 0.0323(9) 0.0001(7) 0.0047(7) 0.0033(6)
C17 0.0193(7) 0.0310(8) 0.0285(8) 0.0011(7) 0.0009(6) 0.0015(6)
C18 0.0167(6) 0.0251(7) 0.0238(7) 0.0008(6) 0.0017(5) -0.0004(5)
C19 0.0403(11) 0.0356(10) 0.0331(10) -0.0061(8) 0.0069(8) 0.0063(8)
C20 0.0527(14) 0.0324(10) 0.0357(11) -0.0060(8) -0.0076(10) -0.0053(9)
C21 0.0460(12) 0.0306(10) 0.0463(13) 0.0067(9) -0.0130(10) -0.0045(9)
C22 0.0224(9) 0.0413(12) 0.087(2) -0.0125(13) 0.0107(11) -0.0112(8)
C23 0.0181(7) 0.0400(10) 0.0462(12) -0.0085(9) 0.0025(7) -0.0043(7)
C24 0.0279(9) 0.0458(11) 0.0320(10) -0.0005(8) -0.0076(7) 0.0082(8)
C25 0.0236(8) 0.0362(10) 0.0382(11) -0.0078(8) -0.0018(7) 0.0069(7)
C26 0.0286(8) 0.0401(10) 0.0232(8) -0.0021(7) -0.0026(7) 0.0010(7)
C27 0.0307(9) 0.0285(9) 0.0344(10) 0.0036(7) 0.0014(7) -0.0018(7)
C28 0.0263(8) 0.0465(11) 0.0278(9) 0.0013(8) 0.0068(7) 0.0057(8)

loop_
_atom_type_symbol
_atom_type_description
_atom_type_scat_dispersion_real
_atom_type_scat_dispersion_imag
_atom_type_scat_source
C C 0.0033 0.0016 'International Tables Vol C Tables 4.2.6.8 and 6.1.1.4'
H H 0.0000 0.0000 'International Tables Vol C Tables 4.2.6.8 and 6.1.1.4'
P P 0.1023 0.0942 'International Tables Vol C Tables 4.2.6.8 and 6.1.1.4'
S S 0.1246 0.1234 'International Tables Vol C Tables 4.2.6.8 and 6.1.1.4'
Fe Fe 0.3463 0.8444 'International Tables Vol C Tables 4.2.6.8 and 6.1.1.4'

loop_
_geom_angle_atom_site_label_1
_geom_angle_atom_site_label_2
_geom_angle_atom_site_label_3
_geom_angle
C18 S1 Fe1 104.75(6)
P2 Fe1 P3 98.73(2)
P2 Fe1 P4 147.43(2)
P3 Fe1 P4 93.64(2)
P2 Fe1 P1 104.39(2)
P3 Fe1 P1 95.69(2)
P4 Fe1 P1 104.20(2)
P2 Fe1 S1 83.883(18)
P3 Fe1 S1 172.06(2)
P4 Fe1 S1 80.400(18)
P1 Fe1 S1 90.881(18)
P2 Fe1 H100 73.9(12)
P3 Fe1 H100 86.1(13)
P4 Fe1 H100 77.1(12)
P1 Fe1 H100 177.7(13)
S1 Fe1 H100 87.5(13)
C20 P1 C22 98.77(14)
C20 P1 C21 98.50(12)
C22 P1 C21 97.81(14)
C20 P1 Fe1 117.00(8)
C22 P1 Fe1 117.72(9)
C21 P1 Fe1 122.52(8)
C13 P2 C1 100.63(8)
C13 P2 C7 99.57(8)
C1 P2 C7 102.13(8)
C13 P2 Fe1 108.03(6)
C1 P2 Fe1 121.67(6)
C7 P2 Fe1 120.93(6)
C23 P3 C24 98.34(11)
C23 P3 C25 101.11(10)
C24 P3 C25 97.30(10)
C23 P3 Fe1 115.89(8)
C24 P3 Fe1 121.11(7)
C25 P3 Fe1 119.02(7)
C27 P4 C26 100.59(10)
C27 P4 C28 98.14(10)
C26 P4 C28 95.93(10)
C27 P4 Fe1 110.75(8)
C26 P4 Fe1 120.81(7)
C28 P4 Fe1 125.91(7)
C2 C1 C6 117.91(18)
C2 C1 P2 120.00(14)
C6 C1 P2 121.88(15)
C3 C2 C1 121.3(2)
C3 C2 H2A 119.3
C1 C2 H2A 119.3
C2 C3 C4 119.9(2)
C2 C3 H3A 120.1
C4 C3 H3A 120.1
C5 C4 C3 119.7(2)
C5 C4 H4A 120.2
C3 C4 H4A 120.2
C4 C5 C6 120.4(2)
C4 C5 H5A 119.8
C6 C5 H5A 119.8
C5 C6 C1 120.8(2)
C5 C6 H6A 119.6
C1 C6 H6A 119.6
C12 C7 C8 118.00(17)
C12 C7 P2 125.23(15)
C8 C7 P2 116.77(14)
C9 C8 C7 121.1(2)
C9 C8 H8A 119.5
C7 C8 H8A 119.5
C10 C9 C8 120.2(2)
C10 C9 H9A 119.9
C8 C9 H9A 119.9
C11 C10 C9 119.4(2)
C11 C10 H10A 120.3
C9 C10 H10A 120.3
C10 C11 C12 120.7(2)
C10 C11 H11A 119.7
C12 C11 H11A 119.7
C7 C12 C11 120.6(2)
C7 C12 H12A 119.7
C11 C12 H12A 119.7
C14 C13 C18 120.66(16)
C14 C13 P2 124.29(14)
C18 C13 P2 114.84(13)
C15 C14 C13 121.33(18)
C15 C14 H14A 119.3
C13 C14 H14A 119.3
C14 C15 C16 117.94(17)
C14 C15 C19 120.48(19)
C16 C15 C19 121.58(18)
C17 C16 C15 121.57(17)
C17 C16 H16A 119.2
C15 C16 H16A 119.2
C16 C17 C18 120.28(17)
C16 C17 H17A 119.9
C18 C17 H17A 119.9
C13 C18 C17 118.22(16)
C13 C18 S1 119.53(13)
C17 C18 S1 122.23(14)
C15 C19 H19A 109.5
C15 C19 H19B 109.5
H19A C19 H19B 109.5
C15 C19 H19C 109.5
H19A C19 H19C 109.5
H19B C19 H19C 109.5
P1 C20 H20A 109.5
P1 C20 H20B 109.5
H20A C20 H20B 109.5
P1 C20 H20C 109.5
H20A C20 H20C 109.5
H20B C20 H20C 109.5
P1 C21 H21A 109.5
P1 C21 H21B 109.5
H21A C21 H21B 109.5
P1 C21 H21C 109.5
H21A C21 H21C 109.5
H21B C21 H21C 109.5
P1 C22 H22A 109.5
P1 C22 H22B 109.5
H22A C22 H22B 109.5
P1 C22 H22C 109.5
H22A C22 H22C 109.5
H22B C22 H22C 109.5
P3 C23 H23A 109.5
P3 C23 H23B 109.5
H23A C23 H23B 109.5
P3 C23 H23C 109.5
H23A C23 H23C 109.5
H23B C23 H23C 109.5
P3 C24 H24A 109.5
P3 C24 H24B 109.5
H24A C24 H24B 109.5
P3 C24 H24C 109.5
H24A C24 H24C 109.5
H24B C24 H24C 109.5
P3 C25 H25A 109.5
P3 C25 H25B 109.5
H25A C25 H25B 109.5
P3 C25 H25C 109.5
H25A C25 H25C 109.5
H25B C25 H25C 109.5
P4 C26 H26A 109.5
P4 C26 H26B 109.5
H26A C26 H26B 109.5
P4 C26 H26C 109.5
H26A C26 H26C 109.5
H26B C26 H26C 109.5
P4 C27 H27A 109.5
P4 C27 H27B 109.5
H27A C27 H27B 109.5
P4 C27 H27C 109.5
H27A C27 H27C 109.5
H27B C27 H27C 109.5
P4 C28 H28A 109.5
P4 C28 H28B 109.5
H28A C28 H28B 109.5
P4 C28 H28C 109.5
H28A C28 H28C 109.5
H28B C28 H28C 109.5

loop_
_geom_bond_atom_site_label_1
_geom_bond_atom_site_label_2
_geom_bond_distance
S1 C18 1.7490(19)
S1 Fe1 2.3485(5)
Fe1 P2 2.1868(5)
Fe1 P3 2.1943(5)
Fe1 P4 2.2421(5)
Fe1 P1 2.2513(5)
Fe1 H100 1.47(3)
P1 C20 1.830(2)
P1 C22 1.833(2)
P1 C21 1.840(2)
P2 C13 1.8242(18)
P2 C1 1.8506(18)
P2 C7 1.8509(18)
P3 C23 1.833(2)
P3 C24 1.836(2)
P3 C25 1.851(2)
P4 C27 1.831(2)
P4 C26 1.844(2)
P4 C28 1.850(2)
C1 C2 1.397(3)
C1 C6 1.400(3)
C2 C3 1.392(3)
C2 H2A 0.9500
C3 C4 1.392(4)
C3 H3A 0.9500
C4 C5 1.382(4)
C4 H4A 0.9500
C5 C6 1.397(3)
C5 H5A 0.9500
C6 H6A 0.9500
C7 C12 1.394(3)
C7 C8 1.399(3)
C8 C9 1.392(3)
C8 H8A 0.9500
C9 C10 1.386(4)
C9 H9A 0.9500
C10 C11 1.378(4)
C10 H10A 0.9500
C11 C12 1.398(3)
C11 H11A 0.9500
C12 H12A 0.9500
C13 C14 1.399(3)
C13 C18 1.401(3)
C14 C15 1.389(3)
C14 H14A 0.9500
C15 C16 1.400(3)
C15 C19 1.512(3)
C16 C17 1.392(3)
C16 H16A 0.9500
C17 C18 1.409(2)
C17 H17A 0.9500
C19 H19A 0.9800
C19 H19B 0.9800
C19 H19C 0.9800
C20 H20A 0.9800
C20 H20B 0.9800
C20 H20C 0.9800
C21 H21A 0.9800
C21 H21B 0.9800
C21 H21C 0.9800
C22 H22A 0.9800
C22 H22B 0.9800
C22 H22C 0.9800
C23 H23A 0.9800
C23 H23B 0.9800
C23 H23C 0.9800
C24 H24A 0.9800
C24 H24B 0.9800
C24 H24C 0.9800
C25 H25A 0.9800
C25 H25B 0.9800
C25 H25C 0.9800
C26 H26A 0.9800
C26 H26B 0.9800
C26 H26C 0.9800
C27 H27A 0.9800
C27 H27B 0.9800
C27 H27C 0.9800
C28 H28A 0.9800
C28 H28B 0.9800
C28 H28C 0.9800
